data_7157376
loop_
_publ_author_name
'Diaz-Rodriguez, Roberto M'
'Burke, Luke'
'Robertson, Katherine N.'
'Thompson, Alison'

_publ_section_title
;
 Synthesis, properties and reactivity of BCl<sub>2</sub> aza-BODIPY
 complexes and salts of the aza-dipyrrinato scaffold.
;
_journal_issue 11
_journal_name_full 'Organic &amp; biomolecular chemistry'
_journal_page_first 2139
_journal_page_last 2147
_journal_paper_doi 10.1039/d0ob00272k
_journal_volume 18
_journal_year 2020
_chemical_formula_moiety 'C28 H18 B Cl2 N3'
_chemical_formula_sum 'C28 H18 B Cl2 N3'
_chemical_formula_weight 478.16
_space_group_crystal_system triclinic
_space_group_IT_number 2
_space_group_name_Hall '-P 1'
_space_group_name_H-M_alt 'P -1'
_atom_sites_solution_hydrogens geom
_atom_sites_solution_primary 'dual space'
_audit_creation_method SHELXL-2014/7
_audit_update_record
;
2019-09-23 deposited with the CCDC.	2020-02-25 downloaded from the CCDC.
;
_cell_angle_alpha 79.445(3)
_cell_angle_beta 86.088(3)
_cell_angle_gamma 67.630(3)
_cell_formula_units_Z 2
_cell_length_a 9.965(2)
_cell_length_b 10.359(3)
_cell_length_c 11.761(3)
_cell_measurement_reflns_used 3447
_cell_measurement_temperature 125(2)
_cell_measurement_theta_max 28.21
_cell_measurement_theta_min 2.21
_cell_volume 1103.7(5)
_computing_cell_refinement 'Bruker SAINT'
_computing_data_collection 'Bruker APEX2'
_computing_data_reduction 'Bruker SAINT'
_computing_structure_refinement 'SHELXL-2014/7 (Sheldrick, 2014)'
_computing_structure_solution 'SHELXT-2014/7 (Sheldrick, 2014)'
_diffrn_ambient_temperature 125(2)
_diffrn_measured_fraction_theta_full 0.998
_diffrn_measured_fraction_theta_max 0.914
_diffrn_measurement_device_type 'Bruker APEX-II CCD'
_diffrn_measurement_method '\f and \w scans'
_diffrn_radiation_monochromator graphite
_diffrn_radiation_source 'sealed tube'
_diffrn_radiation_type MoK\a
_diffrn_radiation_wavelength 0.71073
_diffrn_reflns_av_R_equivalents 0.0535
_diffrn_reflns_av_unetI/netI 0.0834
_diffrn_reflns_Laue_measured_fraction_full 0.998
_diffrn_reflns_Laue_measured_fraction_max 0.914
_diffrn_reflns_limit_h_max 12
_diffrn_reflns_limit_h_min -12
_diffrn_reflns_limit_k_max 13
_diffrn_reflns_limit_k_min -13
_diffrn_reflns_limit_l_max 15
_diffrn_reflns_limit_l_min -15
_diffrn_reflns_number 13301
_diffrn_reflns_point_group_measured_fraction_full 0.998
_diffrn_reflns_point_group_measured_fraction_max 0.914
_diffrn_reflns_theta_full 25.242
_diffrn_reflns_theta_max 28.812
_diffrn_reflns_theta_min 1.761
_exptl_absorpt_coefficient_mu 0.318
_exptl_absorpt_correction_T_max 0.7458
_exptl_absorpt_correction_T_min 0.6446
_exptl_absorpt_correction_type multi-scan
_exptl_absorpt_process_details 'SADABS; Bruker 2009'
_exptl_crystal_colour gold
_exptl_crystal_density_diffrn 1.439
_exptl_crystal_description 'thin rectangular rod'
_exptl_crystal_F_000 492
_exptl_crystal_size_max 0.400
_exptl_crystal_size_mid 0.100
_exptl_crystal_size_min 0.050
_refine_diff_density_max 0.459
_refine_diff_density_min -0.364
_refine_diff_density_rms 0.070
_refine_ls_extinction_method none
_refine_ls_goodness_of_fit_ref 1.037
_refine_ls_hydrogen_treatment constr
_refine_ls_matrix_type full
_refine_ls_number_parameters 307
_refine_ls_number_reflns 5269
_refine_ls_number_restraints 0
_refine_ls_restrained_S_all 1.037
_refine_ls_R_factor_all 0.1042
_refine_ls_R_factor_gt 0.0537
_refine_ls_shift/su_max 0.000
_refine_ls_shift/su_mean 0.000
_refine_ls_structure_factor_coef Fsqd
_refine_ls_weighting_details 'w=1/[\s^2^(Fo^2^)+(0.0606P)^2^] where P=(Fo^2^+2Fc^2^)/3'
_refine_ls_weighting_scheme calc
_refine_ls_wR_factor_gt 0.1184
_refine_ls_wR_factor_ref 0.1383
_reflns_Friedel_coverage 0.000
_reflns_number_gt 3207
_reflns_number_total 5269
_reflns_threshold_expression 'I > 2\s(I)'
_cod_data_source_file d0ob00272k2.cif
_cod_data_source_block RD001_cmpd6
_cod_depositor_comments 'Adding full bibliography for 7157373--7157377.cif.'
_cod_database_code 7157376
_shelx_shelxl_version_number 2014/7
_shelx_space_group_comment
;
The symmetry employed for this shelxl refinement is uniquely defined
by the following loop, which should always be used as a source of
symmetry information in preference to the above space-group names.
They are only intended as comments.
;
_shelx_estimated_absorpt_t_min 0.883
_shelx_estimated_absorpt_t_max 0.984

loop_
_space_group_symop_operation_xyz
'x, y, z'
'-x, -y, -z'

loop_
_atom_site_label
_atom_site_type_symbol
_atom_site_fract_x
_atom_site_fract_y
_atom_site_fract_z
_atom_site_U_iso_or_equiv
_atom_site_adp_type
_atom_site_occupancy
_atom_site_site_symmetry_order
_atom_site_calc_flag
_atom_site_refinement_flags_posn
_atom_site_refinement_flags_adp
_atom_site_refinement_flags_occupancy
_atom_site_disorder_assembly
_atom_site_disorder_group
Cl1 Cl 0.03803(7) 0.67828(7) 0.47107(6) 0.0303(2) Uani 1 1 d . . . . .
Cl2 Cl 0.35105(8) 0.65562(7) 0.42869(6) 0.0299(2) Uani 1 1 d . . . . .
B1 B 0.2313(3) 0.5595(3) 0.4850(3) 0.0211(7) Uani 1 1 d . . . . .
N1 N 0.2540(2) 0.4355(2) 0.42006(18) 0.0201(5) Uani 1 1 d . . . . .
N2 N 0.3373(2) 0.2510(2) 0.58647(18) 0.0210(5) Uani 1 1 d . . . . .
N3 N 0.2727(2) 0.4932(2) 0.61345(18) 0.0198(5) Uani 1 1 d . . . . .
C1 C 0.2148(3) 0.4421(3) 0.3098(2) 0.0213(6) Uani 1 1 d . . . . .
C2 C 0.2375(3) 0.3022(3) 0.2924(2) 0.0224(6) Uani 1 1 d . . . . .
C3 C 0.2140(3) 0.2526(3) 0.1953(2) 0.0260(6) Uani 1 1 d . . . . .
H3 H 0.1777 0.3149 0.1248 0.031 Uiso 1 1 calc R U . . .
C4 C 0.2461(3) 0.1092(3) 0.2071(2) 0.0268(6) Uani 1 1 d . . . . .
H4 H 0.2320 0.0721 0.1428 0.032 Uiso 1 1 calc R U . . .
C5 C 0.2980(3) 0.0175(3) 0.3093(2) 0.0276(7) Uani 1 1 d . . . . .
H5 H 0.3176 -0.0804 0.3132 0.033 Uiso 1 1 calc R U . . .
C6 C 0.3223(3) 0.0637(3) 0.4056(2) 0.0230(6) Uani 1 1 d . . . . .
H6 H 0.3575 -0.0003 0.4756 0.028 Uiso 1 1 calc R U . . .
C7 C 0.2934(3) 0.2083(3) 0.3967(2) 0.0214(6) Uani 1 1 d . . . . .
C8 C 0.3009(3) 0.2932(3) 0.4763(2) 0.0207(6) Uani 1 1 d . . . . .
C9 C 0.3255(3) 0.3463(3) 0.6520(2) 0.0205(6) Uani 1 1 d . . . . .
C10 C 0.3674(3) 0.3191(3) 0.7702(2) 0.0214(6) Uani 1 1 d . . . . .
C11 C 0.4267(3) 0.1944(3) 0.8506(2) 0.0237(6) Uani 1 1 d . . . . .
H11 H 0.4451 0.1045 0.8304 0.028 Uiso 1 1 calc R U . . .
C12 C 0.4574(3) 0.2055(3) 0.9587(2) 0.0267(6) Uani 1 1 d . . . . .
H12 H 0.4999 0.1219 1.0138 0.032 Uiso 1 1 calc R U . . .
C13 C 0.4271(3) 0.3390(3) 0.9904(2) 0.0282(7) Uani 1 1 d . . . . .
H13 H 0.4486 0.3432 1.0668 0.034 Uiso 1 1 calc R U . . .
C14 C 0.3672(3) 0.4627(3) 0.9134(2) 0.0241(6) Uani 1 1 d . . . . .
H14 H 0.3447 0.5522 0.9359 0.029 Uiso 1 1 calc R U . . .
C15 C 0.3405(3) 0.4525(3) 0.8013(2) 0.0204(6) Uani 1 1 d . . . . .
C16 C 0.2835(3) 0.5583(3) 0.7015(2) 0.0206(6) Uani 1 1 d . . . . .
C17 C 0.1566(3) 0.5704(3) 0.2206(2) 0.0234(6) Uani 1 1 d . . . . .
C18 C 0.2359(3) 0.6524(3) 0.1738(2) 0.0272(6) Uani 1 1 d . . . . .
H18 H 0.3294 0.6317 0.2036 0.033 Uiso 1 1 calc R U . . .
C19 C 0.1785(3) 0.7653(3) 0.0827(2) 0.0324(7) Uani 1 1 d . . . . .
H19 H 0.2334 0.8205 0.0501 0.039 Uiso 1 1 calc R U . . .
C20 C 0.0420(3) 0.7963(3) 0.0404(3) 0.0352(7) Uani 1 1 d . . . . .
H20 H 0.0030 0.8729 -0.0216 0.042 Uiso 1 1 calc R U . . .
C21 C -0.0383(3) 0.7163(3) 0.0878(3) 0.0356(7) Uani 1 1 d . . . . .
H21 H -0.1331 0.7394 0.0594 0.043 Uiso 1 1 calc R U . . .
C22 C 0.0186(3) 0.6026(3) 0.1767(2) 0.0300(7) Uani 1 1 d . . . . .
H22 H -0.0362 0.5467 0.2076 0.036 Uiso 1 1 calc R U . . .
C23 C 0.2502(3) 0.7108(3) 0.6975(2) 0.0216(6) Uani 1 1 d . . . . .
C24 C 0.3659(3) 0.7485(3) 0.7183(2) 0.0263(6) Uani 1 1 d . . . . .
H24 H 0.4613 0.6784 0.7278 0.032 Uiso 1 1 calc R U . . .
C25 C 0.3416(3) 0.8882(3) 0.7251(2) 0.0285(7) Uani 1 1 d . . . . .
H25 H 0.4201 0.9133 0.7403 0.034 Uiso 1 1 calc R U . . .
C26 C 0.2027(3) 0.9908(3) 0.7096(3) 0.0318(7) Uani 1 1 d . . . . .
H26 H 0.1861 1.0866 0.7130 0.038 Uiso 1 1 calc R U . . .
C27 C 0.0876(3) 0.9532(3) 0.6888(3) 0.0339(7) Uani 1 1 d . . . . .
H27 H -0.0077 1.0232 0.6787 0.041 Uiso 1 1 calc R U . . .
C28 C 0.1120(3) 0.8135(3) 0.6828(2) 0.0296(7) Uani 1 1 d . . . . .
H28 H 0.0333 0.7883 0.6686 0.035 Uiso 1 1 calc R U . . .

loop_
_atom_site_aniso_label
_atom_site_aniso_U_11
_atom_site_aniso_U_22
_atom_site_aniso_U_33
_atom_site_aniso_U_23
_atom_site_aniso_U_13
_atom_site_aniso_U_12
Cl1 0.0270(4) 0.0248(4) 0.0320(4) -0.0074(3) -0.0041(3) -0.0001(3)
Cl2 0.0410(4) 0.0280(4) 0.0268(4) -0.0017(3) 0.0018(3) -0.0214(3)
B1 0.0248(16) 0.0158(15) 0.0220(17) -0.0022(12) -0.0010(13) -0.0072(13)
N1 0.0216(12) 0.0182(12) 0.0196(12) -0.0032(9) 0.0002(9) -0.0066(9)
N2 0.0226(12) 0.0200(12) 0.0206(12) -0.0034(10) -0.0019(10) -0.0081(10)
N3 0.0208(11) 0.0171(11) 0.0214(12) -0.0036(9) -0.0005(9) -0.0068(9)
C1 0.0199(14) 0.0253(15) 0.0195(14) -0.0041(12) 0.0002(11) -0.0092(12)
C2 0.0224(14) 0.0217(14) 0.0239(15) -0.0055(12) 0.0026(11) -0.0088(11)
C3 0.0286(15) 0.0275(16) 0.0224(15) -0.0067(12) 0.0011(12) -0.0100(13)
C4 0.0306(16) 0.0263(16) 0.0275(16) -0.0142(13) 0.0061(13) -0.0117(13)
C5 0.0304(16) 0.0237(15) 0.0328(17) -0.0116(13) 0.0072(13) -0.0126(13)
C6 0.0254(15) 0.0197(14) 0.0232(15) -0.0032(12) 0.0027(12) -0.0083(12)
C7 0.0238(14) 0.0184(14) 0.0233(15) -0.0067(11) 0.0044(11) -0.0086(11)
C8 0.0208(14) 0.0185(14) 0.0219(14) -0.0026(11) 0.0013(11) -0.0070(11)
C9 0.0225(14) 0.0179(14) 0.0228(15) -0.0039(11) 0.0006(11) -0.0094(11)
C10 0.0217(14) 0.0198(14) 0.0242(15) -0.0054(12) 0.0027(11) -0.0090(11)
C11 0.0256(15) 0.0188(14) 0.0271(16) -0.0036(12) -0.0011(12) -0.0087(12)
C12 0.0286(16) 0.0262(16) 0.0228(15) 0.0024(12) -0.0023(12) -0.0101(13)
C13 0.0346(17) 0.0340(17) 0.0202(15) -0.0061(13) -0.0026(13) -0.0164(14)
C14 0.0303(15) 0.0246(15) 0.0220(15) -0.0086(12) 0.0015(12) -0.0137(12)
C15 0.0204(14) 0.0208(14) 0.0215(14) -0.0037(11) 0.0013(11) -0.0097(11)
C16 0.0209(14) 0.0210(14) 0.0223(15) -0.0049(11) 0.0005(11) -0.0098(11)
C17 0.0277(15) 0.0212(14) 0.0192(14) -0.0051(11) 0.0001(12) -0.0063(12)
C18 0.0274(15) 0.0280(16) 0.0269(16) -0.0053(13) -0.0013(12) -0.0106(13)
C19 0.0406(18) 0.0275(16) 0.0280(17) -0.0017(13) 0.0005(14) -0.0131(14)
C20 0.0423(19) 0.0270(17) 0.0288(17) 0.0026(13) -0.0094(14) -0.0063(14)
C21 0.0287(17) 0.0428(19) 0.0301(17) -0.0010(15) -0.0069(14) -0.0090(14)
C22 0.0290(16) 0.0355(17) 0.0249(16) -0.0012(13) -0.0022(13) -0.0128(14)
C23 0.0287(15) 0.0206(14) 0.0177(14) -0.0041(11) 0.0013(11) -0.0116(12)
C24 0.0277(15) 0.0242(15) 0.0290(16) -0.0057(13) -0.0024(13) -0.0108(12)
C25 0.0371(17) 0.0261(16) 0.0305(16) -0.0072(13) -0.0035(13) -0.0194(13)
C26 0.0445(19) 0.0225(15) 0.0344(18) -0.0113(13) 0.0072(14) -0.0174(14)
C27 0.0299(16) 0.0177(15) 0.048(2) -0.0025(14) -0.0004(14) -0.0040(13)
C28 0.0287(16) 0.0266(16) 0.0352(18) -0.0082(13) -0.0006(13) -0.0110(13)

loop_
_atom_type_symbol
_atom_type_description
_atom_type_scat_dispersion_real
_atom_type_scat_dispersion_imag
_atom_type_scat_source
C C 0.0033 0.0016 'International Tables Vol C Tables 4.2.6.8 and 6.1.1.4'
H H 0.0000 0.0000 'International Tables Vol C Tables 4.2.6.8 and 6.1.1.4'
B B 0.0013 0.0007 'International Tables Vol C Tables 4.2.6.8 and 6.1.1.4'
Cl Cl 0.1484 0.1585 'International Tables Vol C Tables 4.2.6.8 and 6.1.1.4'
N N 0.0061 0.0033 'International Tables Vol C Tables 4.2.6.8 and 6.1.1.4'

loop_
_geom_angle_atom_site_label_1
_geom_angle_atom_site_label_2
_geom_angle_atom_site_label_3
_geom_angle
_geom_angle_site_symmetry_1
_geom_angle_site_symmetry_3
_geom_angle_publ_flag
N1 B1 N3 106.8(2) . . ?
N1 B1 Cl2 111.69(19) . . ?
N3 B1 Cl2 107.95(18) . . ?
N1 B1 Cl1 107.89(18) . . ?
N3 B1 Cl1 111.07(19) . . ?
Cl2 B1 Cl1 111.34(16) . . ?
C1 N1 C8 108.6(2) . . ?
C1 N1 B1 128.3(2) . . ?
C8 N1 B1 122.5(2) . . ?
C8 N2 C9 119.5(2) . . ?
C16 N3 C9 108.9(2) . . ?
C16 N3 B1 128.5(2) . . ?
C9 N3 B1 122.1(2) . . ?
N1 C1 C2 108.7(2) . . ?
N1 C1 C17 127.1(2) . . ?
C2 C1 C17 124.2(2) . . ?
C3 C2 C7 121.2(2) . . ?
C3 C2 C1 131.0(3) . . ?
C7 C2 C1 107.7(2) . . ?
C4 C3 C2 116.7(3) . . ?
C4 C3 H3 121.6 . . ?
C2 C3 H3 121.6 . . ?
C3 C4 C5 122.3(3) . . ?
C3 C4 H4 118.9 . . ?
C5 C4 H4 118.9 . . ?
C6 C5 C4 122.0(3) . . ?
C6 C5 H5 119.0 . . ?
C4 C5 H5 119.0 . . ?
C5 C6 C7 117.6(3) . . ?
C5 C6 H6 121.2 . . ?
C7 C6 H6 121.2 . . ?
C6 C7 C2 120.2(2) . . ?
C6 C7 C8 133.4(3) . . ?
C2 C7 C8 106.3(2) . . ?
N2 C8 N1 124.2(2) . . ?
N2 C8 C7 127.0(2) . . ?
N1 C8 C7 108.6(2) . . ?
N2 C9 N3 124.7(2) . . ?
N2 C9 C10 126.9(2) . . ?
N3 C9 C10 108.4(2) . . ?
C11 C10 C15 120.4(2) . . ?
C11 C10 C9 133.0(2) . . ?
C15 C10 C9 106.5(2) . . ?
C12 C11 C10 118.2(3) . . ?
C12 C11 H11 120.9 . . ?
C10 C11 H11 120.9 . . ?
C11 C12 C13 121.3(3) . . ?
C11 C12 H12 119.4 . . ?
C13 C12 H12 119.4 . . ?
C14 C13 C12 121.5(3) . . ?
C14 C13 H13 119.2 . . ?
C12 C13 H13 119.2 . . ?
C13 C14 C15 117.7(2) . . ?
C13 C14 H14 121.2 . . ?
C15 C14 H14 121.2 . . ?
C14 C15 C10 120.8(2) . . ?
C14 C15 C16 131.7(2) . . ?
C10 C15 C16 107.5(2) . . ?
N3 C16 C15 108.6(2) . . ?
N3 C16 C23 127.6(2) . . ?
C15 C16 C23 123.7(2) . . ?
C18 C17 C22 119.4(3) . . ?
C18 C17 C1 123.3(2) . . ?
C22 C17 C1 117.2(2) . . ?
C17 C18 C19 120.2(3) . . ?
C17 C18 H18 119.9 . . ?
C19 C18 H18 119.9 . . ?
C20 C19 C18 119.9(3) . . ?
C20 C19 H19 120.1 . . ?
C18 C19 H19 120.1 . . ?
C19 C20 C21 120.2(3) . . ?
C19 C20 H20 119.9 . . ?
C21 C20 H20 119.9 . . ?
C20 C21 C22 120.4(3) . . ?
C20 C21 H21 119.8 . . ?
C22 C21 H21 119.8 . . ?
C21 C22 C17 119.9(3) . . ?
C21 C22 H22 120.0 . . ?
C17 C22 H22 120.0 . . ?
C28 C23 C24 119.6(2) . . ?
C28 C23 C16 123.7(2) . . ?
C24 C23 C16 116.5(2) . . ?
C25 C24 C23 120.2(3) . . ?
C25 C24 H24 119.9 . . ?
C23 C24 H24 119.9 . . ?
C26 C25 C24 119.9(3) . . ?
C26 C25 H25 120.1 . . ?
C24 C25 H25 120.1 . . ?
C25 C26 C27 119.9(3) . . ?
C25 C26 H26 120.1 . . ?
C27 C26 H26 120.1 . . ?
C28 C27 C26 120.1(3) . . ?
C28 C27 H27 120.0 . . ?
C26 C27 H27 120.0 . . ?
C23 C28 C27 120.4(3) . . ?
C23 C28 H28 119.8 . . ?
C27 C28 H28 119.8 . . ?

loop_
_geom_bond_atom_site_label_1
_geom_bond_atom_site_label_2
_geom_bond_distance
_geom_bond_site_symmetry_2
_geom_bond_publ_flag
Cl1 B1 1.848(3) . ?
Cl2 B1 1.847(3) . ?
B1 N1 1.549(4) . ?
B1 N3 1.553(4) . ?
N1 C1 1.362(3) . ?
N1 C8 1.410(3) . ?
N2 C8 1.318(3) . ?
N2 C9 1.327(3) . ?
N3 C16 1.365(3) . ?
N3 C9 1.403(3) . ?
C1 C2 1.431(4) . ?
C1 C17 1.479(4) . ?
C2 C3 1.402(4) . ?
C2 C7 1.416(4) . ?
C3 C4 1.378(4) . ?
C3 H3 0.9500 . ?
C4 C5 1.380(4) . ?
C4 H4 0.9500 . ?
C5 C6 1.378(4) . ?
C5 H5 0.9500 . ?
C6 C7 1.398(4) . ?
C6 H6 0.9500 . ?
C7 C8 1.421(4) . ?
C9 C10 1.426(4) . ?
C10 C11 1.401(4) . ?
C10 C15 1.415(4) . ?
C11 C12 1.361(4) . ?
C11 H11 0.9500 . ?
C12 C13 1.414(4) . ?
C12 H12 0.9500 . ?
C13 C14 1.373(4) . ?
C13 H13 0.9500 . ?
C14 C15 1.394(4) . ?
C14 H14 0.9500 . ?
C15 C16 1.431(4) . ?
C16 C23 1.478(4) . ?
C17 C18 1.390(4) . ?
C17 C22 1.398(4) . ?
C18 C19 1.399(4) . ?
C18 H18 0.9500 . ?
C19 C20 1.379(4) . ?
C19 H19 0.9500 . ?
C20 C21 1.383(4) . ?
C20 H20 0.9500 . ?
C21 C22 1.386(4) . ?
C21 H21 0.9500 . ?
C22 H22 0.9500 . ?
C23 C28 1.381(4) . ?
C23 C24 1.399(4) . ?
C24 C25 1.390(4) . ?
C24 H24 0.9500 . ?
C25 C26 1.387(4) . ?
C25 H25 0.9500 . ?
C26 C27 1.393(4) . ?
C26 H26 0.9500 . ?
C27 C28 1.387(4) . ?
C27 H27 0.9500 . ?
C28 H28 0.9500 . ?

loop_
_geom_torsion_atom_site_label_1
_geom_torsion_atom_site_label_2
_geom_torsion_atom_site_label_3
_geom_torsion_atom_site_label_4
_geom_torsion
_geom_torsion_site_symmetry_1
_geom_torsion_site_symmetry_2
_geom_torsion_site_symmetry_3
_geom_torsion_site_symmetry_4
_geom_torsion_publ_flag
N3 B1 N1 C1 170.9(2) . . . . ?
Cl2 B1 N1 C1 -71.3(3) . . . . ?
Cl1 B1 N1 C1 51.4(3) . . . . ?
N3 B1 N1 C8 1.2(3) . . . . ?
Cl2 B1 N1 C8 119.0(2) . . . . ?
Cl1 B1 N1 C8 -118.3(2) . . . . ?
N1 B1 N3 C16 173.2(2) . . . . ?
Cl2 B1 N3 C16 52.9(3) . . . . ?
Cl1 B1 N3 C16 -69.4(3) . . . . ?
N1 B1 N3 C9 2.5(3) . . . . ?
Cl2 B1 N3 C9 -117.8(2) . . . . ?
Cl1 B1 N3 C9 119.9(2) . . . . ?
C8 N1 C1 C2 -0.5(3) . . . . ?
B1 N1 C1 C2 -171.4(2) . . . . ?
C8 N1 C1 C17 178.7(2) . . . . ?
B1 N1 C1 C17 7.9(4) . . . . ?
N1 C1 C2 C3 179.8(3) . . . . ?
C17 C1 C2 C3 0.5(5) . . . . ?
N1 C1 C2 C7 -0.4(3) . . . . ?
C17 C1 C2 C7 -179.7(2) . . . . ?
C7 C2 C3 C4 0.9(4) . . . . ?
C1 C2 C3 C4 -179.4(3) . . . . ?
C2 C3 C4 C5 0.4(4) . . . . ?
C3 C4 C5 C6 -0.6(4) . . . . ?
C4 C5 C6 C7 -0.4(4) . . . . ?
C5 C6 C7 C2 1.7(4) . . . . ?
C5 C6 C7 C8 177.8(3) . . . . ?
C3 C2 C7 C6 -1.9(4) . . . . ?
C1 C2 C7 C6 178.3(2) . . . . ?
C3 C2 C7 C8 -179.0(2) . . . . ?
C1 C2 C7 C8 1.2(3) . . . . ?
C9 N2 C8 N1 2.4(4) . . . . ?
C9 N2 C8 C7 -173.6(2) . . . . ?
C1 N1 C8 N2 -175.3(2) . . . . ?
B1 N1 C8 N2 -3.9(4) . . . . ?
C1 N1 C8 C7 1.3(3) . . . . ?
B1 N1 C8 C7 172.8(2) . . . . ?
C6 C7 C8 N2 -1.6(5) . . . . ?
C2 C7 C8 N2 175.0(2) . . . . ?
C6 C7 C8 N1 -178.1(3) . . . . ?
C2 C7 C8 N1 -1.6(3) . . . . ?
C8 N2 C9 N3 1.6(4) . . . . ?
C8 N2 C9 C10 -176.2(2) . . . . ?
C16 N3 C9 N2 -176.5(2) . . . . ?
B1 N3 C9 N2 -4.2(4) . . . . ?
C16 N3 C9 C10 1.6(3) . . . . ?
B1 N3 C9 C10 174.0(2) . . . . ?
N2 C9 C10 C11 -1.6(5) . . . . ?
N3 C9 C10 C11 -179.7(3) . . . . ?
N2 C9 C10 C15 177.3(2) . . . . ?
N3 C9 C10 C15 -0.8(3) . . . . ?
C15 C10 C11 C12 0.0(4) . . . . ?
C9 C10 C11 C12 178.8(3) . . . . ?
C10 C11 C12 C13 1.6(4) . . . . ?
C11 C12 C13 C14 -0.8(4) . . . . ?
C12 C13 C14 C15 -1.7(4) . . . . ?
C13 C14 C15 C10 3.2(4) . . . . ?
C13 C14 C15 C16 -178.3(3) . . . . ?
C11 C10 C15 C14 -2.5(4) . . . . ?
C9 C10 C15 C14 178.5(2) . . . . ?
C11 C10 C15 C16 178.8(2) . . . . ?
C9 C10 C15 C16 -0.3(3) . . . . ?
C9 N3 C16 C15 -1.8(3) . . . . ?
B1 N3 C16 C15 -173.5(2) . . . . ?
C9 N3 C16 C23 175.5(2) . . . . ?
B1 N3 C16 C23 3.8(4) . . . . ?
C14 C15 C16 N3 -177.3(3) . . . . ?
C10 C15 C16 N3 1.3(3) . . . . ?
C14 C15 C16 C23 5.3(4) . . . . ?
C10 C15 C16 C23 -176.1(2) . . . . ?
N1 C1 C17 C18 65.1(4) . . . . ?
C2 C1 C17 C18 -115.7(3) . . . . ?
N1 C1 C17 C22 -119.7(3) . . . . ?
C2 C1 C17 C22 59.5(4) . . . . ?
C22 C17 C18 C19 -0.6(4) . . . . ?
C1 C17 C18 C19 174.5(2) . . . . ?
C17 C18 C19 C20 0.8(4) . . . . ?
C18 C19 C20 C21 0.1(4) . . . . ?
C19 C20 C21 C22 -1.3(5) . . . . ?
C20 C21 C22 C17 1.5(5) . . . . ?
C18 C17 C22 C21 -0.6(4) . . . . ?
C1 C17 C22 C21 -176.0(3) . . . . ?
N3 C16 C23 C28 67.5(4) . . . . ?
C15 C16 C23 C28 -115.6(3) . . . . ?
N3 C16 C23 C24 -117.2(3) . . . . ?
C15 C16 C23 C24 59.7(3) . . . . ?
C28 C23 C24 C25 0.5(4) . . . . ?
C16 C23 C24 C25 -175.0(3) . . . . ?
C23 C24 C25 C26 -0.9(4) . . . . ?
C24 C25 C26 C27 0.9(4) . . . . ?
C25 C26 C27 C28 -0.5(4) . . . . ?
C24 C23 C28 C27 -0.1(4) . . . . ?
C16 C23 C28 C27 175.1(3) . . . . ?
C26 C27 C28 C23 0.1(4) . . . . ?
